data_1101121
loop_
_publ_author_name
'Raj Pal Sharma'
'Rajni Sharma'
'Ritu Bala'
'Juan M. Salas'
'Miguel Quir\'os'

_publ_section_title
;
 Synthesis, spectroscopic characterisation and X-ray structure
 of trans-[Co(en)~2~(NO~2~)~2~]~2~(Cr~2~O~7~)
;
_journal_issue 10
_journal_name_full 'Journal of Chemical Cristallography'
_journal_page_first 769
_journal_page_last 775
_journal_paper_doi 10.1007/s10870-005-3886-9
_journal_volume 35
_journal_year 2005
_chemical_formula_sum 'C8 H32 Co2 Cr2 N12 O15'
_chemical_formula_weight 758.32
_space_group_IT_number 43
_symmetry_cell_setting orthorhombic
_symmetry_space_group_name_Hall 'F 2 -2d'
_symmetry_space_group_name_H-M 'F d d 2'
_cell_angle_alpha 90.00
_cell_angle_beta 90.00
_cell_angle_gamma 90.00
_cell_formula_units_Z 8
_cell_length_a 24.778(2)
_cell_length_b 30.457(2)
_cell_length_c 6.5364(5)
_cell_measurement_temperature 298(2)
_cell_volume 4932.8(7)
_diffrn_ambient_temperature 298(2)
_exptl_crystal_density_diffrn 2.042
_cod_duplicate_entry 1500012
_cod_depositor_comments
;
The following automatic conversions were performed:

'_symmetry_cell_setting' tag value 'orthorrombic' was replaced with
'orthorhombic' value.

Automatic conversion script
Id: cif_fix_values 1646 2011-03-28 12:23:43Z adriana 
;
_cod_database_code 1101121

loop_
_symmetry_equiv_pos_as_xyz
'x, y, z'
'-x, -y, z'
'x+1/4, -y+1/4, z+1/4'
'-x+1/4, y+1/4, z+1/4'
'x, y+1/2, z+1/2'
'-x, -y+1/2, z+1/2'
'x+1/4, -y+3/4, z+3/4'
'-x+1/4, y+3/4, z+3/4'
'x+1/2, y, z+1/2'
'-x+1/2, -y, z+1/2'
'x+3/4, -y+1/4, z+3/4'
'-x+3/4, y+1/4, z+3/4'
'x+1/2, y+1/2, z'
'-x+1/2, -y+1/2, z'
'x+3/4, -y+3/4, z+1/4'
'-x+3/4, y+3/4, z+1/4'

loop_
_atom_site_label
_atom_site_type_symbol
_atom_site_fract_x
_atom_site_fract_y
_atom_site_fract_z
_atom_site_U_iso_or_equiv
_atom_site_adp_type
_atom_site_occupancy
_atom_site_symmetry_multiplicity
_atom_site_calc_flag
_atom_site_refinement_flags
_atom_site_disorder_assembly
_atom_site_disorder_group
Co Co 0.44299(3) 0.36255(3) 0.37586(13) 0.0228(2) Uani 1 1 d . . .
N1N N 0.4014(2) 0.3803(2) 0.6120(10) 0.0411(15) Uani 1 1 d . . .
O1N O 0.4223(2) 0.3816(2) 0.7777(10) 0.0570(16) Uani 1 1 d . . .
O2N O 0.3558(3) 0.3908(5) 0.5990(10) 0.137(5) Uani 1 1 d . . .
N2N N 0.4828(2) 0.3423(2) 0.1365(10) 0.0364(13) Uani 1 1 d . . .
O3N O 0.5169(2) 0.3649(3) 0.0559(11) 0.0654(19) Uani 1 1 d . . .
O4N O 0.4719(4) 0.3063(2) 0.0600(10) 0.077(2) Uani 1 1 d . . .
N1 N 0.5027(2) 0.34451(18) 0.5515(9) 0.0274(11) Uani 1 1 d . . .
H11 H 0.5341 0.3546 0.5007 0.033 Uiso 1 1 d R . .
H12 H 0.4982 0.3558 0.6777 0.033 Uiso 1 1 d R . .
C1 C 0.5040(3) 0.2960(2) 0.5623(11) 0.0334(14) Uani 1 1 d . . .
H13 H 0.5245 0.2865 0.6808 0.040 Uiso 1 1 d R . .
H14 H 0.5210 0.2841 0.4407 0.040 Uiso 1 1 d R . .
C2 C 0.4477(3) 0.2801(3) 0.5769(12) 0.0377(16) Uani 1 1 d . . .
H21 H 0.4463 0.2487 0.5536 0.045 Uiso 1 1 d R . .
H22 H 0.4333 0.2861 0.7120 0.045 Uiso 1 1 d R . .
N2 N 0.4154(2) 0.3036(2) 0.4184(9) 0.0383(14) Uani 1 1 d . . .
H23 H 0.3807 0.3050 0.4580 0.046 Uiso 1 1 d R . .
H24 H 0.4168 0.2886 0.2999 0.046 Uiso 1 1 d R . .
N3 N 0.3842(2) 0.3810(2) 0.1951(8) 0.0303(12) Uani 1 1 d . . .
H31 H 0.3877 0.3680 0.0721 0.036 Uiso 1 1 d R . .
H32 H 0.3523 0.3729 0.2490 0.036 Uiso 1 1 d R . .
C3 C 0.4417(4) 0.4436(3) 0.1712(19) 0.060(3) Uani 1 1 d . . .
H33 H 0.4433 0.4752 0.1891 0.072 Uiso 1 1 d R . .
H34 H 0.4584 0.4363 0.0414 0.072 Uiso 1 1 d R . .
C4 C 0.3859(3) 0.4290(3) 0.1724(14) 0.047(2) Uani 1 1 d . . .
H41 H 0.3686 0.4375 0.0452 0.056 Uiso 1 1 d R . .
H42 H 0.3666 0.4429 0.2843 0.056 Uiso 1 1 d R . .
N4 N 0.4708(2) 0.4213(2) 0.3417(11) 0.0416(15) Uani 1 1 d . . .
H43 H 0.4664 0.4366 0.4584 0.050 Uiso 1 1 d R . .
H44 H 0.5063 0.4202 0.3134 0.050 Uiso 1 1 d R . .
Cr Cr 0.56056(6) 0.47649(5) 0.6988(2) 0.0570(5) Uani 1 1 d D . .
O1D O 0.4845(5) 0.4789(4) 0.679(2) 0.058(3) Uiso 0.50 1 d P . .
O2D O 0.5750(4) 0.4367(3) 0.5491(15) 0.045(2) Uiso 0.50 1 d PD . .
O3D O 0.5655(4) 0.4571(3) 0.9359(11) 0.041(2) Uiso 0.50 1 d PD . .
O4D O 0.5915(6) 0.5204(3) 0.674(2) 0.084(5) Uiso 0.50 1 d PD . .
O2D' O 0.5752(6) 0.4697(5) 0.4491(13) 0.076(4) Uiso 0.50 1 d PD . .
O3D' O 0.5430(9) 0.4306(5) 0.786(3) 0.126(8) Uiso 0.50 1 d PD . .
O4D' O 0.6170(4) 0.4956(4) 0.792(2) 0.069(4) Uiso 0.50 1 d PD . .

loop_
_atom_site_aniso_label
_atom_site_aniso_U_11
_atom_site_aniso_U_22
_atom_site_aniso_U_33
_atom_site_aniso_U_23
_atom_site_aniso_U_13
_atom_site_aniso_U_12
Co 0.0143(3) 0.0335(4) 0.0205(3) -0.0039(3) 0.0022(3) 0.0000(3)
N1N 0.026(3) 0.076(5) 0.022(3) -0.008(3) -0.001(3) 0.008(3)
O1N 0.045(3) 0.088(5) 0.039(3) -0.021(3) 0.001(3) 0.014(3)
O2N 0.045(4) 0.341(16) 0.026(4) -0.012(5) 0.011(3) 0.083(7)
N2N 0.027(3) 0.058(4) 0.024(3) 0.012(3) -0.003(3) 0.014(3)
O3N 0.032(3) 0.109(6) 0.056(4) 0.016(4) 0.016(3) 0.008(3)
O4N 0.143(7) 0.049(4) 0.040(3) -0.022(3) 0.009(4) 0.024(4)
N1 0.017(2) 0.036(3) 0.029(3) -0.006(2) 0.002(2) 0.002(2)
C1 0.035(4) 0.036(3) 0.029(3) -0.003(3) 0.001(3) 0.005(3)
C2 0.037(4) 0.040(4) 0.036(4) 0.001(3) -0.008(3) -0.009(3)
N2 0.033(3) 0.048(3) 0.034(3) 0.008(3) -0.007(2) -0.015(3)
N3 0.021(3) 0.050(3) 0.020(2) -0.003(2) 0.0021(19) 0.002(2)
C3 0.053(5) 0.042(4) 0.086(8) 0.017(5) -0.022(5) -0.001(3)
C4 0.037(4) 0.049(4) 0.055(5) 0.000(4) -0.011(4) 0.015(3)
N4 0.034(3) 0.036(3) 0.055(4) 0.000(3) -0.010(3) -0.003(2)
Cr 0.0529(9) 0.0485(8) 0.0698(10) -0.0171(7) -0.0245(7) 0.0165(7)

loop_
_geom_bond_atom_site_label_1
_geom_bond_atom_site_label_2
_geom_bond_distance
_geom_bond_site_symmetry_2
_geom_bond_publ_flag
Co N4 1.930(6) . ?
Co N1N 1.933(6) . ?
Co N2 1.940(6) . ?
Co N2N 1.949(6) . ?
Co N1 1.952(5) . ?
Co N3 1.958(6) . ?
N1N O2N 1.175(8) . ?
N1N O1N 1.202(9) . ?
N2N O3N 1.210(9) . ?
N2N O4N 1.237(9) . ?
N1 C1 1.481(9) . ?
C1 C2 1.478(10) . ?
C2 N2 1.493(9) . ?
N3 C4 1.472(10) . ?
C3 C4 1.451(11) . ?
C3 N4 1.491(11) . ?
Cr O4D 1.549(8) . ?
Cr O3D' 1.571(9) . ?
Cr O2D 1.597(7) . ?
Cr O4D' 1.633(8) . ?
Cr O3D 1.663(7) . ?
Cr O2D' 1.684(8) . ?
Cr O1D 1.765(13) 2_665 ?
Cr O1D 1.889(13) . ?
